data_4081342
loop_
_publ_author_name
'Uhl, Werner'
'Appelt, Christian'

_publ_section_title
;
 Reactions of an Al--P-Based Frustrated Lewis Pair with Carbonyl
 Compounds: Dynamic Coordination of Benzaldehyde, Activation of Benzoyl
 Chloride, and Al--C Bond Cleavage with Benzamide
;
_journal_issue 18
_journal_name_full Organometallics
_journal_page_first 5008
_journal_paper_doi 10.1021/om400620h
_journal_volume 32
_journal_year 2013
_chemical_formula_sum 'C41 H52 Al O P'
_chemical_formula_weight 618.78
_chemical_name_systematic
; 
 ? 
;
_space_group_IT_number 19
_symmetry_cell_setting orthorhombic
_symmetry_space_group_name_Hall 'P 2ac 2ab'
_symmetry_space_group_name_H-M 'P 21 21 21'
_atom_sites_solution_hydrogens geom
_atom_sites_solution_primary direct
_atom_sites_solution_secondary difmap
_audit_creation_method SHELXL-97
_cell_angle_alpha 90.00
_cell_angle_beta 90.00
_cell_angle_gamma 90.00
_cell_formula_units_Z 4
_cell_length_a 8.7589(4)
_cell_length_b 18.6819(9)
_cell_length_c 22.0981(10)
_cell_measurement_reflns_used 5998
_cell_measurement_temperature 153(2)
_cell_measurement_theta_max colourless
_cell_measurement_theta_min 3.10
_cell_volume 3616.0(3)
_computing_cell_refinement 'Bruker SAINT+'
_computing_data_collection 'Bruker SMART'
_computing_data_reduction 'Bruker SHELXTL'
_computing_molecular_graphics 'Bruker SHELXTL'
_computing_publication_material 'Bruker SHELXTL'
_computing_structure_refinement 'SHELXL-97 (Sheldrick, 1997)'
_computing_structure_solution 'SHELXS-97 (Sheldrick, 1990)'
_diffrn_ambient_temperature 153(2)
_diffrn_measured_fraction_theta_full 0.977
_diffrn_measured_fraction_theta_max 0.977
_diffrn_measurement_device_type 'CCD area detector'
_diffrn_measurement_method 'omega scans'
_diffrn_radiation_monochromator graphite
_diffrn_radiation_source 'rotating anode'
_diffrn_radiation_type CuK\a
_diffrn_radiation_wavelength 1.54178
_diffrn_reflns_av_R_equivalents 0.0591
_diffrn_reflns_av_sigmaI/netI 0.0598
_diffrn_reflns_limit_h_max 8
_diffrn_reflns_limit_h_min -10
_diffrn_reflns_limit_k_max 21
_diffrn_reflns_limit_k_min -22
_diffrn_reflns_limit_l_max 23
_diffrn_reflns_limit_l_min -27
_diffrn_reflns_number 21416
_diffrn_reflns_theta_full 72.39
_diffrn_reflns_theta_max 72.39
_diffrn_reflns_theta_min 3.10
_exptl_absorpt_coefficient_mu 1.120
_exptl_absorpt_correction_T_max 0.9461
_exptl_absorpt_correction_T_min 0.7749
_exptl_absorpt_correction_type empirical
_exptl_absorpt_process_details SADABS
_exptl_crystal_colour colourless
_exptl_crystal_density_diffrn 1.137
_exptl_crystal_density_method 'not measured'
_exptl_crystal_description rod
_exptl_crystal_F_000 1336
_exptl_crystal_size_max 0.24
_exptl_crystal_size_mid 0.06
_exptl_crystal_size_min 0.05
_refine_diff_density_max 0.474
_refine_diff_density_min -0.296
_refine_diff_density_rms 0.054
_refine_ls_abs_structure_details 'Flack H D (1983), Acta Cryst. A39, 876-881'
_refine_ls_abs_structure_Flack 0.00(2)
_refine_ls_extinction_method none
_refine_ls_goodness_of_fit_ref 1.037
_refine_ls_hydrogen_treatment constr
_refine_ls_matrix_type full
_refine_ls_number_parameters 409
_refine_ls_number_reflns 6882
_refine_ls_number_restraints 0
_refine_ls_restrained_S_all 1.037
_refine_ls_R_factor_all 0.0521
_refine_ls_R_factor_gt 0.0467
_refine_ls_shift/su_max 0.000
_refine_ls_shift/su_mean 0.000
_refine_ls_structure_factor_coef Fsqd
_refine_ls_weighting_details 'calc w=1/[\s^2^(Fo^2^)+(0.0787P)^2^+0.0939P] where P=(Fo^2^+2Fc^2^)/3'
_refine_ls_weighting_scheme calc
_refine_ls_wR_factor_gt 0.1184
_refine_ls_wR_factor_ref 0.1218
_reflns_number_gt 6288
_reflns_number_total 6882
_reflns_threshold_expression >2sigma(I)
_cod_data_source_file om400620h_si_001.cif
_cod_data_source_block compound_2
_cod_depositor_comments
;Correcting the _refine_diff_density_rms value (removing extra text).

The following automatic conversions were performed:

'_refine_ls_hydrogen_treatment' value 'constr.' was replaced with the
value 'constr' as specified in the replacement file
'src/cod-tools/trunk/data/replacement-values/replacement_values.lst'.

Automatic conversion script
Id: cif_fix_values 5376 2017-05-30 11:51:03Z andrius 
;
_cod_original_sg_symbol_H-M P212121
_cod_database_code 4081342

loop_
_symmetry_equiv_pos_as_xyz
'x, y, z'
'-x+1/2, -y, z+1/2'
'-x, y+1/2, -z+1/2'
'x+1/2, -y+1/2, -z'

loop_
_atom_site_label
_atom_site_type_symbol
_atom_site_fract_x
_atom_site_fract_y
_atom_site_fract_z
_atom_site_U_iso_or_equiv
_atom_site_adp_type
_atom_site_occupancy
_atom_site_symmetry_multiplicity
_atom_site_calc_flag
_atom_site_refinement_flags
C1 C 0.7430(2) 0.37046(12) 0.83142(10) 0.0222(4) Uani 1 1 d .
C2 C 0.6926(3) 0.31921(13) 0.86985(11) 0.0255(5) Uani 1 1 d .
H2 H 0.7244 0.2709 0.8619 0.031 Uiso 1 1 calc R
C31 C 0.5943(3) 0.33079(13) 0.92238(11) 0.0269(5) Uani 1 1 d .
C32 C 0.5751(3) 0.27650(15) 0.96562(12) 0.0335(6) Uani 1 1 d .
H32 H 0.6273 0.2317 0.9608 0.040 Uiso 1 1 calc R
C33 C 0.4811(3) 0.28735(17) 1.01529(13) 0.0429(7) Uani 1 1 d .
H33 H 0.4694 0.2500 1.0448 0.051 Uiso 1 1 calc R
C34 C 0.4042(3) 0.35137(18) 1.02280(12) 0.0420(7) Uani 1 1 d .
H34 H 0.3406 0.3589 1.0576 0.050 Uiso 1 1 calc R
C35 C 0.4198(3) 0.40448(16) 0.97963(13) 0.0370(6) Uani 1 1 d .
H35 H 0.3644 0.4485 0.9840 0.044 Uiso 1 1 calc R
C36 C 0.5138(3) 0.39481(13) 0.93059(12) 0.0308(5) Uani 1 1 d .
H36 H 0.5245 0.4326 0.9014 0.037 Uiso 1 1 calc R
Al1 Al 0.77448(7) 0.48002(4) 0.84561(3) 0.02305(16) Uani 1 1 d .
C4 C 0.6092(3) 0.55047(13) 0.82041(13) 0.0325(6) Uani 1 1 d .
C41 C 0.6918(3) 0.62290(15) 0.81900(16) 0.0439(7) Uani 1 1 d .
H41A H 0.7817 0.6191 0.7944 0.053 Uiso 1 1 calc R
H41B H 0.7203 0.6363 0.8594 0.053 Uiso 1 1 calc R
H41C H 0.6251 0.6586 0.8024 0.053 Uiso 1 1 calc R
C42 C 0.5548(4) 0.53606(17) 0.75617(16) 0.0529(9) Uani 1 1 d .
H42A H 0.4997 0.4917 0.7551 0.063 Uiso 1 1 calc R
H42B H 0.6413 0.5331 0.7296 0.063 Uiso 1 1 calc R
H42C H 0.4892 0.5743 0.7433 0.063 Uiso 1 1 calc R
C43 C 0.4665(3) 0.55923(17) 0.86029(18) 0.0515(8) Uani 1 1 d .
H43A H 0.4096 0.6003 0.8472 0.062 Uiso 1 1 calc R
H43B H 0.4969 0.5656 0.9017 0.062 Uiso 1 1 calc R
H43C H 0.4038 0.5173 0.8569 0.062 Uiso 1 1 calc R
C5 C 0.8828(3) 0.50088(15) 0.92529(12) 0.0342(6) Uani 1 1 d .
C51 C 0.7829(4) 0.53907(19) 0.97198(14) 0.0505(8) Uani 1 1 d .
H51A H 0.6983 0.5089 0.9826 0.061 Uiso 1 1 calc R
H51B H 0.7455 0.5831 0.9551 0.061 Uiso 1 1 calc R
H51C H 0.8423 0.5492 1.0075 0.061 Uiso 1 1 calc R
C52 C 0.9457(3) 0.43337(17) 0.95507(13) 0.0422(7) Uani 1 1 d .
H52A H 1.0122 0.4091 0.9273 0.051 Uiso 1 1 calc R
H52B H 0.8627 0.4023 0.9659 0.051 Uiso 1 1 calc R
H52C H 1.0017 0.4462 0.9908 0.051 Uiso 1 1 calc R
C53 C 1.0195(3) 0.55034(17) 0.91059(14) 0.0444(7) Uani 1 1 d .
H53A H 1.0742 0.5610 0.9471 0.053 Uiso 1 1 calc R
H53B H 0.9828 0.5940 0.8929 0.053 Uiso 1 1 calc R
H53C H 1.0864 0.5267 0.8826 0.053 Uiso 1 1 calc R
P1 P 0.86270(6) 0.34196(3) 0.76918(2) 0.01999(13) Uani 1 1 d .
C61 C 0.9975(3) 0.27677(12) 0.80063(10) 0.0221(4) Uani 1 1 d .
C62 C 0.9562(3) 0.20328(12) 0.80281(11) 0.0257(5) Uani 1 1 d .
C63 C 1.0555(3) 0.15592(14) 0.83099(11) 0.0308(5) Uani 1 1 d .
H63 H 1.0292 0.1060 0.8319 0.037 Uiso 1 1 calc R
C64 C 1.1910(3) 0.17736(14) 0.85786(12) 0.0329(6) Uani 1 1 d .
C65 C 1.2284(3) 0.24974(14) 0.85491(11) 0.0307(5) Uani 1 1 d .
H65 H 1.3221 0.2658 0.8729 0.037 Uiso 1 1 calc R
C66 C 1.1349(3) 0.29915(12) 0.82682(10) 0.0247(5) Uani 1 1 d .
C621 C 0.8106(3) 0.17108(13) 0.77708(13) 0.0332(6) Uani 1 1 d .
H62A H 0.8263 0.1589 0.7353 0.040 Uiso 1 1 calc R
H62B H 0.7291 0.2052 0.7803 0.040 Uiso 1 1 calc R
H62C H 0.7846 0.1287 0.7994 0.040 Uiso 1 1 calc R
C641 C 1.2908(4) 0.12513(18) 0.89101(15) 0.0510(8) Uani 1 1 d .
H64A H 1.3948 0.1313 0.8784 0.061 Uiso 1 1 calc R
H64B H 1.2583 0.0772 0.8821 0.061 Uiso 1 1 calc R
H64C H 1.2830 0.1335 0.9338 0.061 Uiso 1 1 calc R
C661 C 1.1876(3) 0.37598(14) 0.82481(13) 0.0319(6) Uani 1 1 d .
H66A H 1.2502 0.3858 0.8595 0.038 Uiso 1 1 calc R
H66B H 1.1005 0.4071 0.8251 0.038 Uiso 1 1 calc R
H66C H 1.2457 0.3839 0.7886 0.038 Uiso 1 1 calc R
C71 C 0.7822(3) 0.30262(12) 0.70069(11) 0.0246(5) Uani 1 1 d .
C72 C 0.8866(3) 0.27559(12) 0.65765(11) 0.0277(5) Uani 1 1 d .
C73 C 0.8316(3) 0.24962(14) 0.60325(12) 0.0364(6) Uani 1 1 d .
H73 H 0.9026 0.2298 0.5747 0.044 Uiso 1 1 calc R
C74 C 0.6777(4) 0.25112(16) 0.58825(13) 0.0426(7) Uani 1 1 d .
C75 C 0.5774(3) 0.27883(16) 0.63052(13) 0.0392(6) Uani 1 1 d .
H75 H 0.4708 0.2809 0.6207 0.047 Uiso 1 1 calc R
C76 C 0.6254(3) 0.30394(13) 0.68699(11) 0.0282(5) Uani 1 1 d .
C721 C 1.0588(3) 0.27230(14) 0.66634(12) 0.0315(5) Uani 1 1 d .
H72A H 1.0851 0.2293 0.6877 0.038 Uiso 1 1 calc R
H72B H 1.0919 0.3131 0.6893 0.038 Uiso 1 1 calc R
H72C H 1.1082 0.2724 0.6276 0.038 Uiso 1 1 calc R
C741 C 0.6242(5) 0.2242(3) 0.52760(16) 0.0750(12) Uani 1 1 d .
H74A H 0.5187 0.2105 0.5303 0.090 Uiso 1 1 calc R
H74B H 0.6843 0.1835 0.5159 0.090 Uiso 1 1 calc R
H74C H 0.6354 0.2614 0.4980 0.090 Uiso 1 1 calc R
C761 C 0.5038(3) 0.32811(14) 0.72997(13) 0.0367(6) Uani 1 1 d .
H76A H 0.4115 0.3375 0.7080 0.044 Uiso 1 1 calc R
H76B H 0.5365 0.3710 0.7501 0.044 Uiso 1 1 calc R
H76C H 0.4854 0.2913 0.7594 0.044 Uiso 1 1 calc R
O1 O 0.91961(18) 0.48384(8) 0.78701(7) 0.0261(3) Uani 1 1 d .
C8 C 0.8997(3) 0.43791(11) 0.73930(10) 0.0231(5) Uani 1 1 d .
H1 H 0.8028 0.4519 0.7228 0.028 Uiso 1 1 calc R
C81 C 1.0084(3) 0.44842(12) 0.68728(10) 0.0252(5) Uani 1 1 d .
C82 C 0.9606(3) 0.43481(13) 0.62864(12) 0.0291(5) Uani 1 1 d .
H82 H 0.8567 0.4208 0.6214 0.035 Uiso 1 1 calc R
C83 C 1.0601(3) 0.44113(15) 0.58038(12) 0.0354(6) Uani 1 1 d .
H83 H 1.0256 0.4309 0.5401 0.042 Uiso 1 1 calc R
C84 C 1.2102(3) 0.46229(15) 0.59025(12) 0.0378(6) Uani 1 1 d .
H84 H 1.2807 0.4650 0.5570 0.045 Uiso 1 1 calc R
C85 C 1.2574(3) 0.47943(14) 0.64797(12) 0.0349(6) Uani 1 1 d .
H85 H 1.3601 0.4955 0.6547 0.042 Uiso 1 1 calc R
C86 C 1.1571(3) 0.47354(12) 0.69667(11) 0.0278(5) Uani 1 1 d .
H86 H 1.1900 0.4867 0.7366 0.033 Uiso 1 1 calc R

loop_
_atom_site_aniso_label
_atom_site_aniso_U_11
_atom_site_aniso_U_22
_atom_site_aniso_U_33
_atom_site_aniso_U_23
_atom_site_aniso_U_13
_atom_site_aniso_U_12
C1 0.0197(10) 0.0200(12) 0.0269(11) -0.0024(8) 0.0027(8) -0.0006(8)
C2 0.0254(11) 0.0179(12) 0.0332(13) -0.0010(9) 0.0003(9) -0.0008(8)
C31 0.0243(11) 0.0266(13) 0.0298(12) 0.0013(9) -0.0012(8) -0.0066(9)
C32 0.0284(12) 0.0333(15) 0.0388(14) 0.0083(10) 0.0002(10) -0.0036(10)
C33 0.0346(14) 0.0528(19) 0.0411(15) 0.0140(13) 0.0022(11) -0.0108(12)
C34 0.0392(14) 0.0564(19) 0.0304(14) -0.0053(12) 0.0100(11) -0.0114(13)
C35 0.0339(13) 0.0365(16) 0.0407(15) -0.0101(11) 0.0078(11) -0.0073(11)
C36 0.0275(12) 0.0258(13) 0.0391(14) -0.0008(10) 0.0046(10) -0.0058(10)
Al1 0.0212(3) 0.0177(3) 0.0303(4) -0.0051(3) 0.0031(2) -0.0024(2)
C4 0.0293(12) 0.0167(12) 0.0516(16) -0.0038(10) 0.0019(10) 0.0023(9)
C41 0.0423(15) 0.0190(14) 0.070(2) -0.0039(12) 0.0118(13) -0.0003(11)
C42 0.0571(19) 0.0296(17) 0.072(2) -0.0012(14) -0.0220(16) 0.0167(13)
C43 0.0331(14) 0.0331(17) 0.088(2) 0.0127(15) 0.0147(15) 0.0078(12)
C5 0.0303(12) 0.0365(15) 0.0356(14) -0.0102(10) 0.0029(10) -0.0108(10)
C51 0.0472(17) 0.060(2) 0.0442(17) -0.0232(15) 0.0073(13) -0.0143(15)
C52 0.0374(14) 0.060(2) 0.0292(14) -0.0007(12) -0.0046(11) -0.0118(13)
C53 0.0369(14) 0.0463(17) 0.0500(17) -0.0107(13) -0.0039(12) -0.0187(13)
P1 0.0198(2) 0.0138(3) 0.0264(3) -0.0004(2) 0.0012(2) 0.00039(19)
C61 0.0243(11) 0.0176(11) 0.0244(11) 0.0022(8) -0.0007(9) 0.0020(8)
C62 0.0323(12) 0.0180(12) 0.0267(12) -0.0003(9) 0.0001(9) -0.0003(9)
C63 0.0427(14) 0.0179(12) 0.0317(13) 0.0007(9) -0.0028(10) 0.0023(10)
C64 0.0382(13) 0.0328(15) 0.0278(13) 0.0021(10) -0.0041(10) 0.0090(10)
C65 0.0277(12) 0.0326(14) 0.0318(13) 0.0009(10) -0.0050(10) 0.0011(10)
C66 0.0245(11) 0.0222(12) 0.0274(11) -0.0017(8) 0.0021(9) -0.0009(9)
C621 0.0387(13) 0.0177(13) 0.0433(15) 0.0028(10) -0.0115(11) -0.0051(9)
C641 0.0603(19) 0.0397(18) 0.0530(19) 0.0064(14) -0.0193(15) 0.0161(15)
C661 0.0241(11) 0.0262(14) 0.0455(15) 0.0041(10) -0.0036(10) -0.0054(9)
C71 0.0297(11) 0.0149(11) 0.0293(12) 0.0015(9) -0.0039(9) 0.0006(9)
C72 0.0359(13) 0.0168(12) 0.0305(12) 0.0033(9) -0.0018(9) 0.0025(9)
C73 0.0519(17) 0.0267(14) 0.0306(14) -0.0009(10) 0.0053(11) -0.0002(11)
C74 0.0566(19) 0.0381(17) 0.0330(15) 0.0009(11) -0.0066(12) -0.0125(13)
C75 0.0363(14) 0.0388(16) 0.0425(15) 0.0069(12) -0.0131(11) -0.0095(11)
C76 0.0279(12) 0.0181(12) 0.0386(13) 0.0033(9) -0.0076(10) -0.0024(9)
C721 0.0345(13) 0.0268(13) 0.0330(13) 0.0009(10) 0.0053(10) 0.0124(10)
C741 0.081(3) 0.095(3) 0.049(2) -0.017(2) -0.0147(19) -0.022(2)
C761 0.0249(12) 0.0358(15) 0.0495(16) -0.0025(12) -0.0019(11) 0.0002(10)
O1 0.0296(8) 0.0156(8) 0.0331(9) -0.0041(6) 0.0054(6) -0.0032(6)
C8 0.0255(11) 0.0143(11) 0.0295(12) -0.0003(8) -0.0003(8) 0.0020(8)
C81 0.0298(11) 0.0105(10) 0.0353(13) 0.0033(8) 0.0043(9) 0.0042(8)
C82 0.0320(12) 0.0185(12) 0.0367(14) 0.0066(9) -0.0015(10) 0.0029(9)
C83 0.0447(15) 0.0306(14) 0.0308(14) 0.0050(10) -0.0017(11) 0.0057(11)
C84 0.0397(14) 0.0373(16) 0.0363(15) 0.0102(11) 0.0122(11) 0.0085(12)
C85 0.0307(12) 0.0300(14) 0.0440(16) 0.0073(11) 0.0042(11) -0.0001(10)
C86 0.0317(12) 0.0206(12) 0.0311(12) 0.0040(9) -0.0007(9) -0.0017(9)

loop_
_atom_type_symbol
_atom_type_description
_atom_type_scat_dispersion_real
_atom_type_scat_dispersion_imag
_atom_type_scat_source
C C 0.0181 0.0091 'International Tables Vol C Tables 4.2.6.8 and 6.1.1.4'
H H 0.0000 0.0000 'International Tables Vol C Tables 4.2.6.8 and 6.1.1.4'
O O 0.0492 0.0322 'International Tables Vol C Tables 4.2.6.8 and 6.1.1.4'
Al Al 0.2130 0.2455 'International Tables Vol C Tables 4.2.6.8 and 6.1.1.4'
P P 0.2955 0.4335 'International Tables Vol C Tables 4.2.6.8 and 6.1.1.4'

loop_
_geom_angle_atom_site_label_1
_geom_angle_atom_site_label_2
_geom_angle_atom_site_label_3
_geom_angle
C2 C1 P1 117.22(18)
C2 C1 Al1 129.93(18)
P1 C1 Al1 109.01(11)
C1 C2 C31 125.8(2)
C1 C2 H2 117.1
C31 C2 H2 117.1
C36 C31 C32 118.0(2)
C36 C31 C2 121.7(2)
C32 C31 C2 120.3(2)
C33 C32 C31 120.3(3)
C33 C32 H32 119.9
C31 C32 H32 119.9
C34 C33 C32 120.7(3)
C34 C33 H33 119.6
C32 C33 H33 119.6
C33 C34 C35 119.3(2)
C33 C34 H34 120.4
C35 C34 H34 120.4
C36 C35 C34 120.6(3)
C36 C35 H35 119.7
C34 C35 H35 119.7
C35 C36 C31 121.1(2)
C35 C36 H36 119.4
C31 C36 H36 119.4
O1 Al1 C4 106.11(10)
O1 Al1 C5 106.42(9)
C4 Al1 C5 116.37(11)
O1 Al1 C1 91.38(8)
C4 Al1 C1 119.92(10)
C5 Al1 C1 112.25(11)
C42 C4 C41 106.5(3)
C42 C4 C43 107.4(3)
C41 C4 C43 107.5(2)
C42 C4 Al1 111.33(18)
C41 C4 Al1 103.92(18)
C43 C4 Al1 119.4(2)
C4 C41 H41A 109.5
C4 C41 H41B 109.5
H41A C41 H41B 109.5
C4 C41 H41C 109.5
H41A C41 H41C 109.5
H41B C41 H41C 109.5
C4 C42 H42A 109.5
C4 C42 H42B 109.5
H42A C42 H42B 109.5
C4 C42 H42C 109.5
H42A C42 H42C 109.5
H42B C42 H42C 109.5
C4 C43 H43A 109.5
C4 C43 H43B 109.5
H43A C43 H43B 109.5
C4 C43 H43C 109.5
H43A C43 H43C 109.5
H43B C43 H43C 109.5
C52 C5 C51 107.5(2)
C52 C5 C53 107.8(2)
C51 C5 C53 107.8(2)
C52 C5 Al1 112.50(18)
C51 C5 Al1 113.94(19)
C53 C5 Al1 107.05(18)
C5 C51 H51A 109.5
C5 C51 H51B 109.5
H51A C51 H51B 109.5
C5 C51 H51C 109.5
H51A C51 H51C 109.5
H51B C51 H51C 109.5
C5 C52 H52A 109.5
C5 C52 H52B 109.5
H52A C52 H52B 109.5
C5 C52 H52C 109.5
H52A C52 H52C 109.5
H52B C52 H52C 109.5
C5 C53 H53A 109.5
C5 C53 H53B 109.5
H53A C53 H53B 109.5
C5 C53 H53C 109.5
H53A C53 H53C 109.5
H53B C53 H53C 109.5
C1 P1 C71 121.69(11)
C1 P1 C61 106.30(10)
C71 P1 C61 107.20(10)
C1 P1 C8 94.81(10)
C71 P1 C8 98.89(10)
C61 P1 C8 129.50(10)
C66 C61 C62 119.6(2)
C66 C61 P1 120.81(17)
C62 C61 P1 119.40(17)
C63 C62 C61 118.1(2)
C63 C62 C621 116.2(2)
C61 C62 C621 125.7(2)
C64 C63 C62 123.0(2)
C64 C63 H63 118.5
C62 C63 H63 118.5
C63 C64 C65 117.5(2)
C63 C64 C641 121.3(3)
C65 C64 C641 121.1(3)
C66 C65 C64 122.0(2)
C66 C65 H65 119.0
C64 C65 H65 119.0
C65 C66 C61 119.8(2)
C65 C66 C661 117.9(2)
C61 C66 C661 122.4(2)
C62 C621 H62A 109.5
C62 C621 H62B 109.5
H62A C621 H62B 109.5
C62 C621 H62C 109.5
H62A C621 H62C 109.5
H62B C621 H62C 109.5
C64 C641 H64A 109.5
C64 C641 H64B 109.5
H64A C641 H64B 109.5
C64 C641 H64C 109.5
H64A C641 H64C 109.5
H64B C641 H64C 109.5
C66 C661 H66A 109.5
C66 C661 H66B 109.5
H66A C661 H66B 109.5
C66 C661 H66C 109.5
H66A C661 H66C 109.5
H66B C661 H66C 109.5
C76 C71 C72 119.6(2)
C76 C71 P1 123.28(19)
C72 C71 P1 116.91(17)
C73 C72 C71 119.0(2)
C73 C72 C721 116.2(2)
C71 C72 C721 124.8(2)
C72 C73 C74 122.6(3)
C72 C73 H73 118.7
C74 C73 H73 118.7
C75 C74 C73 117.6(3)
C75 C74 C741 121.9(3)
C73 C74 C741 120.5(3)
C74 C75 C76 122.5(3)
C74 C75 H75 118.7
C76 C75 H75 118.7
C75 C76 C71 118.7(2)
C75 C76 C761 117.0(2)
C71 C76 C761 124.3(2)
C72 C721 H72A 109.5
C72 C721 H72B 109.5
H72A C721 H72B 109.5
C72 C721 H72C 109.5
H72A C721 H72C 109.5
H72B C721 H72C 109.5
C74 C741 H74A 109.5
C74 C741 H74B 109.5
H74A C741 H74B 109.5
C74 C741 H74C 109.5
H74A C741 H74C 109.5
H74B C741 H74C 109.5
C76 C761 H76A 109.5
C76 C761 H76B 109.5
H76A C761 H76B 109.5
C76 C761 H76C 109.5
H76A C761 H76C 109.5
H76B C761 H76C 109.5
C8 O1 Al1 115.78(14)
O1 C8 C81 115.16(18)
O1 C8 P1 109.77(15)
C81 C8 P1 119.13(15)
O1 C8 H1 103.5
C81 C8 H1 103.5
P1 C8 H1 103.5
C82 C81 C86 118.8(2)
C82 C81 C8 119.9(2)
C86 C81 C8 121.3(2)
C83 C82 C81 121.0(2)
C83 C82 H82 119.5
C81 C82 H82 119.5
C82 C83 C84 120.0(3)
C82 C83 H83 120.0
C84 C83 H83 120.0
C85 C84 C83 119.7(2)
C85 C84 H84 120.2
C83 C84 H84 120.2
C84 C85 C86 120.5(2)
C84 C85 H85 119.8
C86 C85 H85 119.8
C85 C86 C81 119.9(2)
C85 C86 H86 120.0
C81 C86 H86 120.0

loop_
_geom_bond_atom_site_label_1
_geom_bond_atom_site_label_2
_geom_bond_distance
C1 C2 1.354(3)
C1 P1 1.810(2)
C1 Al1 2.089(2)
C2 C31 1.461(3)
C2 H2 0.9600
C31 C36 1.400(4)
C31 C32 1.404(3)
C32 C33 1.387(4)
C32 H32 0.9600
C33 C34 1.383(5)
C33 H33 0.9600
C34 C35 1.383(4)
C34 H34 0.9600
C35 C36 1.373(3)
C35 H35 0.9600
C36 H36 0.9600
Al1 O1 1.8160(17)
Al1 C4 2.034(3)
Al1 C5 2.038(3)
C4 C42 1.521(4)
C4 C41 1.535(4)
C4 C43 1.538(4)
C41 H41A 0.9599
C41 H41B 0.9599
C41 H41C 0.9599
C42 H42A 0.9599
C42 H42B 0.9599
C42 H42C 0.9599
C43 H43A 0.9599
C43 H43B 0.9599
C43 H43C 0.9599
C5 C52 1.525(4)
C5 C51 1.529(4)
C5 C53 1.547(4)
C51 H51A 0.9599
C51 H51B 0.9599
C51 H51C 0.9599
C52 H52A 0.9599
C52 H52B 0.9599
C52 H52C 0.9599
C53 H53A 0.9599
C53 H53B 0.9599
C53 H53C 0.9599
P1 C71 1.824(2)
P1 C61 1.833(2)
P1 C8 1.938(2)
C61 C66 1.399(3)
C61 C62 1.421(3)
C62 C63 1.388(3)
C62 C621 1.520(3)
C63 C64 1.386(4)
C63 H63 0.9600
C64 C65 1.393(4)
C64 C641 1.501(4)
C65 C66 1.381(3)
C65 H65 0.9600
C66 C661 1.508(3)
C621 H62A 0.9599
C621 H62B 0.9599
C621 H62C 0.9599
C641 H64A 0.9599
C641 H64B 0.9599
C641 H64C 0.9599
C661 H66A 0.9599
C661 H66B 0.9599
C661 H66C 0.9599
C71 C76 1.407(3)
C71 C72 1.413(3)
C72 C73 1.383(4)
C72 C721 1.522(3)
C73 C74 1.389(4)
C73 H73 0.9600
C74 C75 1.382(4)
C74 C741 1.506(4)
C75 C76 1.398(4)
C75 H75 0.9600
C76 C761 1.497(4)
C721 H72A 0.9599
C721 H72B 0.9599
C721 H72C 0.9599
C741 H74A 0.9599
C741 H74B 0.9599
C741 H74C 0.9599
C761 H76A 0.9599
C761 H76B 0.9599
C761 H76C 0.9599
O1 C8 1.370(3)
C8 C81 1.506(3)
C8 H1 0.9600
C81 C82 1.385(4)
C81 C86 1.400(3)
C82 C83 1.382(4)
C82 H82 0.9600
C83 C84 1.390(4)
C83 H83 0.9600
C84 C85 1.379(4)
C84 H84 0.9600
C85 C86 1.393(3)
C85 H85 0.9600
C86 H86 0.9600

loop_
_geom_torsion_atom_site_label_1
_geom_torsion_atom_site_label_2
_geom_torsion_atom_site_label_3
_geom_torsion_atom_site_label_4
_geom_torsion
P1 C1 C2 C31 -179.46(18)
Al1 C1 C2 C31 25.3(4)
C1 C2 C31 C36 14.6(4)
C1 C2 C31 C32 -166.9(2)
C36 C31 C32 C33 -1.2(4)
C2 C31 C32 C33 -179.6(2)
C31 C32 C33 C34 0.5(4)
C32 C33 C34 C35 1.0(4)
C33 C34 C35 C36 -1.8(4)
C34 C35 C36 C31 1.0(4)
C32 C31 C36 C35 0.4(4)
C2 C31 C36 C35 178.9(2)
C2 C1 Al1 O1 153.8(2)
P1 C1 Al1 O1 -3.05(11)
C2 C1 Al1 C4 -96.7(2)
P1 C1 Al1 C4 106.47(13)
C2 C1 Al1 C5 45.4(2)
P1 C1 Al1 C5 -111.44(12)
O1 Al1 C4 C42 52.9(2)
C5 Al1 C4 C42 171.0(2)
C1 Al1 C4 C42 -48.4(2)
O1 Al1 C4 C41 -61.4(2)
C5 Al1 C4 C41 56.7(2)
C1 Al1 C4 C41 -162.69(17)
O1 Al1 C4 C43 178.9(2)
C5 Al1 C4 C43 -63.0(2)
C1 Al1 C4 C43 77.6(2)
O1 Al1 C5 C52 -88.66(19)
C4 Al1 C5 C52 153.37(18)
C1 Al1 C5 C52 9.8(2)
O1 Al1 C5 C51 148.6(2)
C4 Al1 C5 C51 30.6(2)
C1 Al1 C5 C51 -112.9(2)
O1 Al1 C5 C53 29.5(2)
C4 Al1 C5 C53 -88.4(2)
C1 Al1 C5 C53 128.0(2)
C2 C1 P1 C71 80.1(2)
Al1 C1 P1 C71 -119.75(12)
C2 C1 P1 C61 -42.8(2)
Al1 C1 P1 C61 117.39(11)
C2 C1 P1 C8 -176.39(19)
Al1 C1 P1 C8 -16.21(12)
C1 P1 C61 C66 -86.7(2)
C71 P1 C61 C66 141.75(18)
C8 P1 C61 C66 24.0(2)
C1 P1 C61 C62 88.2(2)
C71 P1 C61 C62 -43.4(2)
C8 P1 C61 C62 -161.09(17)
C66 C61 C62 C63 -0.3(3)
P1 C61 C62 C63 -175.20(18)
C66 C61 C62 C621 179.3(2)
P1 C61 C62 C621 4.4(3)
C61 C62 C63 C64 1.2(4)
C621 C62 C63 C64 -178.5(2)
C62 C63 C64 C65 -1.3(4)
C62 C63 C64 C641 176.4(3)
C63 C64 C65 C66 0.4(4)
C641 C64 C65 C66 -177.2(3)
C64 C65 C66 C61 0.4(4)
C64 C65 C66 C661 -178.6(2)
C62 C61 C66 C65 -0.5(3)
P1 C61 C66 C65 174.36(18)
C62 C61 C66 C661 178.5(2)
P1 C61 C66 C661 -6.7(3)
C1 P1 C71 C76 12.1(2)
C61 P1 C71 C76 134.5(2)
C8 P1 C71 C76 -89.2(2)
C1 P1 C71 C72 -173.70(17)
C61 P1 C71 C72 -51.3(2)
C8 P1 C71 C72 84.98(18)
C76 C71 C72 C73 -1.3(3)
P1 C71 C72 C73 -175.72(18)
C76 C71 C72 C721 178.9(2)
P1 C71 C72 C721 4.5(3)
C71 C72 C73 C74 2.2(4)
C721 C72 C73 C74 -178.0(3)
C72 C73 C74 C75 -1.1(4)
C72 C73 C74 C741 178.1(3)
C73 C74 C75 C76 -0.9(4)
C741 C74 C75 C76 179.9(3)
C74 C75 C76 C71 1.7(4)
C74 C75 C76 C761 -176.1(3)
C72 C71 C76 C75 -0.6(3)
P1 C71 C76 C75 173.52(19)
C72 C71 C76 C761 177.0(2)
P1 C71 C76 C761 -8.9(3)
C4 Al1 O1 C8 -88.89(17)
C5 Al1 O1 C8 146.56(16)
C1 Al1 O1 C8 32.86(16)
Al1 O1 C8 C81 172.14(14)
Al1 O1 C8 P1 -50.09(18)
C1 P1 C8 O1 39.51(16)
C71 P1 C8 O1 162.65(15)
C61 P1 C8 O1 -76.23(19)
C1 P1 C8 C81 175.36(18)
C71 P1 C8 C81 -61.50(19)
C61 P1 C8 C81 59.6(2)
O1 C8 C81 C82 -147.4(2)
P1 C8 C81 C82 79.0(2)
O1 C8 C81 C86 31.0(3)
P1 C8 C81 C86 -102.6(2)
C86 C81 C82 C83 4.3(3)
C8 C81 C82 C83 -177.2(2)
C81 C82 C83 C84 -0.8(4)
C82 C83 C84 C85 -2.4(4)
C83 C84 C85 C86 2.0(4)
C84 C85 C86 C81 1.5(4)
C82 C81 C86 C85 -4.7(3)
C8 C81 C86 C85 176.9(2)
